data_7158514
loop_
_publ_author_name
'Suleman, Muhammad'
'Qi, Minghui'
'Xie, Jianwei'
'Lu, Ping'
'Wang, Yanguang'

_publ_section_title
;
 Rh(III)-Catalyzed C-H bond activation/annulation reactions of arylacyl
 ammonium salts with 4-diazoisochroman-3-imines and
 4-diazoisoquinolin-3-ones.
;
_journal_issue 9
_journal_name_full 'Organic &amp; biomolecular chemistry'
_journal_page_first 1900
_journal_page_last 1906
_journal_paper_doi 10.1039/d1ob02405a
_journal_volume 20
_journal_year 2022
_chemical_absolute_configuration unk
_chemical_formula_moiety 'C17 H12 O3'
_chemical_formula_sum 'C17 H12 O3'
_chemical_formula_weight 264.27
_space_group_crystal_system monoclinic
_space_group_IT_number 4
_space_group_name_Hall 'P 2yb'
_space_group_name_H-M_alt 'P 1 21 1'
_atom_sites_solution_hydrogens geom
_atom_sites_solution_primary dual
_audit_creation_date 2020-07-27
_audit_creation_method
;
Olex2 1.2
(compiled 2018.05.29 svn.r3508 for OlexSys, GUI svn.r5506)
;
_audit_update_record
;
2020-12-10 deposited with the CCDC.	2022-02-09 downloaded from the CCDC.
;
_cell_angle_alpha 90
_cell_angle_beta 94.872(14)
_cell_angle_gamma 90
_cell_formula_units_Z 4
_cell_length_a 11.849(4)
_cell_length_b 8.586(3)
_cell_length_c 12.730(5)
_cell_measurement_reflns_used 6661
_cell_measurement_temperature 170(2)
_cell_measurement_theta_max 27.10
_cell_measurement_theta_min 2.87
_cell_volume 1290.4(8)
_computing_cell_refinement SAINT
_computing.data_collection Bruker
_computing.data_reduction SAINT

_computing_molecular_graphics 'Olex2 (Dolomanov et al., 2009)'
_computing_publication_material 'Olex2 (Dolomanov et al., 2009)'
_computing_structure_refinement 'ShelXL (Sheldrick, 2015)'
_computing_structure_solution 'ShelXT (Sheldrick, 2015)'
_diffrn_ambient_temperature 170.0
_diffrn_measured_fraction_theta_full 0.999
_diffrn_measured_fraction_theta_max 0.997
_diffrn_measurement_device_type 'zju Bruker D8 Venture Ims3.0'
_diffrn_measurement_method '\f and \w scans'
_diffrn_radiation_type MoK\a
_diffrn_radiation_wavelength 0.71073
_diffrn_reflns_av_R_equivalents 0.0564
_diffrn_reflns_av_unetI/netI 0.0903
_diffrn_reflns_Laue_measured_fraction_full 0.999
_diffrn_reflns_Laue_measured_fraction_max 0.997
_diffrn_reflns_limit_h_max 14
_diffrn_reflns_limit_h_min -15
_diffrn_reflns_limit_k_max 10
_diffrn_reflns_limit_k_min -9
_diffrn_reflns_limit_l_max 15
_diffrn_reflns_limit_l_min -16
_diffrn_reflns_number 12035
_diffrn_reflns_point_group_measured_fraction_full 0.935
_diffrn_reflns_point_group_measured_fraction_max 0.924
_diffrn_reflns_theta_full 25.242
_diffrn_reflns_theta_max 27.016
_diffrn_reflns_theta_min 2.255
_diffrn_standards_number 0
_exptl_absorpt_coefficient_mu 0.093
_exptl_absorpt_correction_T_max 0.7455
_exptl_absorpt_correction_T_min 0.3769
_exptl_absorpt_correction_type none
_exptl_absorpt_process_details
;
SADABS-2016/2 (Bruker,2016/2) was used for absorption correction.
wR2(int) was 0.1633 before and 0.0897 after correction.
The Ratio of minimum to maximum transmission is 0.5056.
The \l/2 correction factor is Not present.
;
_exptl_crystal_colour yellow
_exptl_crystal_colour_primary yellow
_exptl_crystal_density_diffrn 1.360
_exptl_crystal_description needle
_exptl_crystal_F_000 552
_exptl_crystal_size_max 0.42
_exptl_crystal_size_mid 0.13
_exptl_crystal_size_min 0.1
_refine_diff_density_max 0.968
_refine_diff_density_min -0.490
_refine_diff_density_rms 0.186
_refine_ls_abs_structure_details
;
 Flack x determined using 1852 quotients [(I+)-(I-)]/[(I+)+(I-)]
 (Parsons, Flack and Wagner, Acta Cryst. B69 (2013) 249-259).
;
_refine_ls_abs_structure_Flack 0.0(10)
_refine_ls_extinction_method none
_refine_ls_goodness_of_fit_ref 1.086
_refine_ls_hydrogen_treatment constr
_refine_ls_matrix_type full
_refine_ls_number_parameters 361
_refine_ls_number_reflns 5216
_refine_ls_number_restraints 1
_refine_ls_restrained_S_all 1.086
_refine_ls_R_factor_all 0.0820
_refine_ls_R_factor_gt 0.0791
_refine_ls_shift/su_max 0.001
_refine_ls_shift/su_mean 0.000
_refine_ls_structure_factor_coef Fsqd
_refine_ls_weighting_details 'w=1/[\s^2^(Fo^2^)+(0.1253P)^2^] where P=(Fo^2^+2Fc^2^)/3'
_refine_ls_weighting_scheme calc
_refine_ls_wR_factor_gt 0.1732
_refine_ls_wR_factor_ref 0.1783
_reflns_Friedel_coverage 0.735
_reflns_Friedel_fraction_full 0.861
_reflns_Friedel_fraction_max 0.841
_reflns_number_gt 4868
_reflns_number_total 5216
_reflns_threshold_expression 'I > 2\s(I)'
_cod_data_source_file d1ob02405a2.cif
_cod_data_source_block 200723_ms586_004_2_0m
_cod_depositor_comments 'Adding full bibliography for 7158513--7158514.cif.'
_cod_original_cell_volume 1290.3(8)
_cod_database_code 7158514
_shelx_shelxl_version_number 2018/3
_shelx_space_group_comment
;
The symmetry employed for this shelxl refinement is uniquely defined
by the following loop, which should always be used as a source of
symmetry information in preference to the above space-group names.
They are only intended as comments.
;
_shelx_estimated_absorpt_t_max 0.991
_shelx_estimated_absorpt_t_min 0.962
_olex2_refinement_description
;
1. Fixed Uiso
 At 1.2 times of:
  All C(H) groups, All C(H,H) groups
2.a Secondary CH2 refined with riding coordinates:
 C8(H8A,H8B), C11(H11A,H11B), C25(H25A,H25B), C28(H28A,H28B)
2.b Aromatic/amide H refined with riding coordinates:
 C1(H1), C2(H2), C3(H3), C4(H4), C14(H14), C15(H15), C16(H16), C17(H17),
 C18(H18), C19(H19), C20(H20), C21(H21), C31(H31), C32(H32), C33(H33), C34(H34)
;
_olex2_submission_special_instructions 'No special instructions were received'

loop_
_space_group_symop_operation_xyz
'x, y, z'
'-x, y+1/2, -z'

loop_
_atom_site_label
_atom_site_type_symbol
_atom_site_fract_x
_atom_site_fract_y
_atom_site_fract_z
_atom_site_U_iso_or_equiv
_atom_site_adp_type
_atom_site_occupancy
_atom_site_site_symmetry_order
_atom_site_calc_flag
_atom_site_refinement_flags_posn
_atom_site_refinement_flags_adp
_atom_site_refinement_flags_occupancy
_atom_site_disorder_assembly
_atom_site_disorder_group
O1 O -0.5245(2) 1.2279(4) 0.8172(3) 0.0521(8) Uani 1 1 d . . . . .
O2 O -0.2549(2) 1.1034(3) 0.56628(19) 0.0431(7) Uani 1 1 d . . . . .
O3 O -0.1571(2) 1.3204(3) 0.58631(18) 0.0368(6) Uani 1 1 d . . . . .
C1 C -0.4213(3) 0.9052(5) 0.8523(3) 0.0363(7) Uani 1 1 d . . . . .
H1 H -0.495546 0.905648 0.875044 0.044 Uiso 1 1 calc R . . . .
C2 C -0.3567(3) 0.7712(4) 0.8588(3) 0.0367(7) Uani 1 1 d . . . . .
H2 H -0.386149 0.678272 0.886403 0.044 Uiso 1 1 calc R . . . .
C3 C -0.2468(3) 0.7728(4) 0.8243(3) 0.0334(7) Uani 1 1 d . . . . .
H3 H -0.202663 0.680307 0.828654 0.040 Uiso 1 1 calc R . . . .
C4 C -0.2018(3) 0.9079(4) 0.7840(3) 0.0301(7) Uani 1 1 d . . . . .
H4 H -0.127878 0.907823 0.760410 0.036 Uiso 1 1 calc R . . . .
C5 C -0.2668(2) 1.0424(4) 0.7788(2) 0.0246(6) Uani 1 1 d . . . . .
C6 C -0.3757(2) 1.0395(4) 0.8117(2) 0.0279(6) Uani 1 1 d . . . . .
C7 C -0.4287(3) 1.1946(4) 0.7992(3) 0.0328(7) Uani 1 1 d . . . . .
C8 C -0.3418(3) 1.3064(4) 0.7596(3) 0.0340(7) Uani 1 1 d . . . . .
H8A H -0.323320 1.390051 0.811784 0.041 Uiso 1 1 calc R . . . .
H8B H -0.371280 1.354649 0.692103 0.041 Uiso 1 1 calc R . . . .
C9 C -0.2335(2) 1.2048(4) 0.7437(2) 0.0264(6) Uani 1 1 d . . . . .
C10 C -0.2159(3) 1.2038(4) 0.6250(2) 0.0299(7) Uani 1 1 d . . . . .
C11 C -0.1159(3) 1.4475(4) 0.6550(3) 0.0379(7) Uani 1 1 d . . . . .
H11A H -0.178724 1.520924 0.664180 0.045 Uiso 1 1 calc R . . . .
H11B H -0.055903 1.504881 0.621602 0.045 Uiso 1 1 calc R . . . .
C12 C -0.0691(3) 1.3887(4) 0.7615(3) 0.0319(7) Uani 1 1 d . . . . .
C13 C -0.1275(2) 1.2683(4) 0.8060(2) 0.0267(6) Uani 1 1 d . . . . .
C14 C -0.0884(3) 1.2113(4) 0.9051(2) 0.0317(7) Uani 1 1 d . . . . .
H14 H -0.128228 1.129871 0.936342 0.038 Uiso 1 1 calc R . . . .
C15 C 0.0090(3) 1.2736(5) 0.9585(3) 0.0369(7) Uani 1 1 d . . . . .
H15 H 0.034750 1.235462 1.026393 0.044 Uiso 1 1 calc R . . . .
C16 C 0.0681(3) 1.3909(5) 0.9125(3) 0.0388(8) Uani 1 1 d . . . . .
H16 H 0.135530 1.431277 0.948062 0.047 Uiso 1 1 calc R . . . .
C17 C 0.0285(3) 1.4498(4) 0.8139(3) 0.0376(8) Uani 1 1 d . . . . .
H17 H 0.068334 1.531477 0.782804 0.045 Uiso 1 1 calc R . . . .
O4 O 0.2554(3) 0.9948(4) 0.98943(19) 0.0484(7) Uani 1 1 d . . . . .
O5 O 0.03331(19) 0.8087(4) 0.6643(2) 0.0399(6) Uani 1 1 d . . . . .
O6 O 0.03886(19) 1.0441(3) 0.5971(2) 0.0390(6) Uani 1 1 d . . . . .
C18 C 0.3263(3) 0.6736(4) 0.9121(2) 0.0336(7) Uani 1 1 d . . . . .
H18 H 0.340480 0.677501 0.986636 0.040 Uiso 1 1 calc R . . . .
C19 C 0.3515(3) 0.5423(5) 0.8566(3) 0.0387(8) Uani 1 1 d . . . . .
H19 H 0.384083 0.454424 0.893057 0.046 Uiso 1 1 calc R . . . .
C20 C 0.3292(3) 0.5374(5) 0.7454(3) 0.0372(7) Uani 1 1 d . . . . .
H20 H 0.346755 0.445867 0.708148 0.045 Uiso 1 1 calc R . . . .
C21 C 0.2819(3) 0.6647(4) 0.6902(2) 0.0326(7) Uani 1 1 d . . . . .
H21 H 0.266700 0.660691 0.615761 0.039 Uiso 1 1 calc R . . . .
C22 C 0.2574(2) 0.7982(4) 0.7463(2) 0.0263(6) Uani 1 1 d . . . . .
C23 C 0.2792(2) 0.8014(4) 0.8556(2) 0.0279(6) Uani 1 1 d . . . . .
C24 C 0.2477(3) 0.9535(4) 0.8969(2) 0.0303(6) Uani 1 1 d . . . . .
C25 C 0.2029(3) 1.0551(4) 0.8042(2) 0.0310(6) Uani 1 1 d . . . . .
H25A H 0.250087 1.149649 0.799731 0.037 Uiso 1 1 calc R . . . .
H25B H 0.123795 1.087376 0.812043 0.037 Uiso 1 1 calc R . . . .
C26 C 0.2091(2) 0.9515(4) 0.7032(2) 0.0251(6) Uani 1 1 d . . . . .
C27 C 0.0872(2) 0.9251(4) 0.6531(2) 0.0291(6) Uani 1 1 d . . . . .
C28 C 0.1033(3) 1.1854(5) 0.5831(3) 0.0399(8) Uani 1 1 d . . . . .
H28A H 0.103000 1.250571 0.647269 0.048 Uiso 1 1 calc R . . . .
H28B H 0.066947 1.245674 0.523157 0.048 Uiso 1 1 calc R . . . .
C29 C 0.2234(3) 1.1491(4) 0.5626(3) 0.0343(7) Uani 1 1 d . . . . .
C30 C 0.2776(3) 1.0291(4) 0.6212(2) 0.0272(6) Uani 1 1 d . . . . .
C31 C 0.3881(3) 0.9894(5) 0.6045(3) 0.0366(8) Uani 1 1 d . . . . .
H31 H 0.425200 0.907820 0.644370 0.044 Uiso 1 1 calc R . . . .
C32 C 0.4448(3) 1.0689(6) 0.5294(3) 0.0476(9) Uani 1 1 d . . . . .
H32 H 0.520386 1.041363 0.517896 0.057 Uiso 1 1 calc R . . . .
C33 C 0.3908(4) 1.1887(6) 0.4713(4) 0.0561(12) Uani 1 1 d . . . . .
H33 H 0.429648 1.243343 0.420460 0.067 Uiso 1 1 calc R . . . .
C34 C 0.2800(4) 1.2284(5) 0.4876(3) 0.0479(9) Uani 1 1 d . . . . .
H34 H 0.242907 1.309791 0.447587 0.057 Uiso 1 1 calc R . . . .

loop_
_atom_site_aniso_label
_atom_site_aniso_U_11
_atom_site_aniso_U_22
_atom_site_aniso_U_33
_atom_site_aniso_U_23
_atom_site_aniso_U_13
_atom_site_aniso_U_12
O1 0.0369(12) 0.0529(18) 0.0673(19) -0.0009(15) 0.0090(12) 0.0162(12)
O2 0.0613(16) 0.0485(16) 0.0182(11) -0.0007(10) -0.0042(10) -0.0076(13)
O3 0.0560(14) 0.0339(13) 0.0201(10) 0.0037(9) 0.0011(9) -0.0012(11)
C1 0.0307(15) 0.0418(19) 0.0360(18) 0.0036(14) 0.0006(12) -0.0057(14)
C2 0.0391(16) 0.0349(18) 0.0350(17) 0.0093(14) -0.0038(12) -0.0096(14)
C3 0.0400(16) 0.0277(16) 0.0307(15) 0.0007(13) -0.0075(12) 0.0025(13)
C4 0.0318(14) 0.0327(17) 0.0255(14) -0.0010(12) 0.0016(11) 0.0021(13)
C5 0.0297(13) 0.0279(15) 0.0157(11) -0.0015(11) -0.0005(9) -0.0018(11)
C6 0.0265(13) 0.0351(17) 0.0213(13) -0.0024(12) -0.0025(10) 0.0006(12)
C7 0.0335(15) 0.0386(19) 0.0251(14) -0.0033(13) -0.0039(11) 0.0055(13)
C8 0.0419(17) 0.0284(17) 0.0315(16) 0.0018(12) 0.0013(12) 0.0085(13)
C9 0.0346(14) 0.0265(15) 0.0178(12) 0.0010(11) 0.0007(10) 0.0035(12)
C10 0.0385(15) 0.0316(17) 0.0191(13) 0.0029(12) -0.0008(11) 0.0046(13)
C11 0.058(2) 0.0281(16) 0.0272(15) 0.0063(13) 0.0047(14) -0.0033(15)
C12 0.0460(17) 0.0260(15) 0.0237(15) -0.0025(12) 0.0027(12) 0.0003(13)
C13 0.0340(14) 0.0264(15) 0.0199(13) -0.0019(11) 0.0025(10) -0.0005(12)
C14 0.0397(16) 0.0347(17) 0.0205(13) -0.0003(12) 0.0014(11) -0.0013(13)
C15 0.0398(16) 0.045(2) 0.0248(14) -0.0074(14) -0.0041(12) 0.0017(15)
C16 0.0432(17) 0.0394(19) 0.0330(17) -0.0132(15) -0.0014(13) -0.0067(15)
C17 0.0474(18) 0.0304(17) 0.0360(18) -0.0080(15) 0.0094(14) -0.0088(14)
O4 0.0761(19) 0.0518(18) 0.0169(11) -0.0102(10) 0.0010(10) -0.0031(14)
O5 0.0318(11) 0.0482(16) 0.0397(13) -0.0013(12) 0.0037(9) -0.0031(11)
O6 0.0343(11) 0.0458(15) 0.0358(12) 0.0012(11) -0.0044(9) 0.0109(11)
C18 0.0401(16) 0.0404(18) 0.0197(14) 0.0070(13) -0.0005(11) -0.0022(14)
C19 0.0458(17) 0.038(2) 0.0314(17) 0.0127(15) 0.0014(13) 0.0091(15)
C20 0.0498(18) 0.0338(19) 0.0281(16) 0.0000(14) 0.0043(13) 0.0089(15)
C21 0.0431(17) 0.0347(18) 0.0200(14) -0.0011(12) 0.0021(11) 0.0070(13)
C22 0.0277(13) 0.0322(16) 0.0188(13) 0.0003(11) 0.0017(10) 0.0002(11)
C23 0.0301(13) 0.0342(16) 0.0193(13) 0.0002(12) 0.0021(10) -0.0025(12)
C24 0.0377(15) 0.0345(17) 0.0186(14) -0.0029(12) 0.0027(11) -0.0051(13)
C25 0.0421(15) 0.0310(16) 0.0199(13) -0.0060(12) 0.0030(11) 0.0034(14)
C26 0.0291(13) 0.0295(15) 0.0168(12) -0.0032(11) 0.0021(10) 0.0033(11)
C27 0.0298(14) 0.0361(18) 0.0211(13) -0.0021(12) 0.0014(10) 0.0040(12)
C28 0.0507(19) 0.0369(19) 0.0314(17) 0.0007(14) -0.0018(13) 0.0152(16)
C29 0.0484(18) 0.0299(17) 0.0239(15) -0.0008(12) -0.0005(12) -0.0003(14)
C30 0.0358(14) 0.0271(15) 0.0181(12) -0.0021(11) -0.0004(10) -0.0042(12)
C31 0.0338(15) 0.046(2) 0.0307(16) 0.0012(14) 0.0038(12) -0.0048(14)
C32 0.0419(18) 0.061(3) 0.0412(19) -0.0001(19) 0.0123(15) -0.0154(19)
C33 0.069(3) 0.057(3) 0.044(2) 0.0058(19) 0.0164(18) -0.031(2)
C34 0.075(3) 0.037(2) 0.0306(17) 0.0082(15) -0.0008(16) -0.0114(19)

loop_
_atom_type_symbol
_atom_type_description
_atom_type_scat_dispersion_real
_atom_type_scat_dispersion_imag
_atom_type_scat_source
C C 0.0033 0.0016 'International Tables Vol C Tables 4.2.6.8 and 6.1.1.4'
H H 0.0000 0.0000 'International Tables Vol C Tables 4.2.6.8 and 6.1.1.4'
O O 0.0106 0.0060 'International Tables Vol C Tables 4.2.6.8 and 6.1.1.4'

loop_
_geom_angle_atom_site_label_1
_geom_angle_atom_site_label_2
_geom_angle_atom_site_label_3
_geom_angle
_geom_angle_site_symmetry_1
_geom_angle_site_symmetry_3
_geom_angle_publ_flag
C10 O3 C11 119.9(2) . . ?
C2 C1 H1 120.6 . . ?
C2 C1 C6 118.9(3) . . ?
C6 C1 H1 120.6 . . ?
C1 C2 H2 120.2 . . ?
C1 C2 C3 119.7(3) . . ?
C3 C2 H2 120.2 . . ?
C2 C3 H3 119.5 . . ?
C4 C3 C2 121.1(3) . . ?
C4 C3 H3 119.5 . . ?
C3 C4 H4 120.6 . . ?
C5 C4 C3 118.9(3) . . ?
C5 C4 H4 120.6 . . ?
C4 C5 C6 119.7(3) . . ?
C4 C5 C9 128.2(3) . . ?
C6 C5 C9 112.0(3) . . ?
C1 C6 C7 127.8(3) . . ?
C5 C6 C1 121.8(3) . . ?
C5 C6 C7 110.4(3) . . ?
O1 C7 C6 126.2(3) . . ?
O1 C7 C8 125.7(3) . . ?
C6 C7 C8 108.1(3) . . ?
C7 C8 H8A 110.6 . . ?
C7 C8 H8B 110.6 . . ?
C7 C8 C9 105.8(3) . . ?
H8A C8 H8B 108.7 . . ?
C9 C8 H8A 110.6 . . ?
C9 C8 H8B 110.6 . . ?
C5 C9 C8 103.6(2) . . ?
C5 C9 C10 109.9(2) . . ?
C5 C9 C13 113.3(2) . . ?
C10 C9 C8 107.9(2) . . ?
C13 C9 C8 112.2(3) . . ?
C13 C9 C10 109.6(2) . . ?
O2 C10 O3 119.4(3) . . ?
O2 C10 C9 122.3(3) . . ?
O3 C10 C9 118.3(3) . . ?
O3 C11 H11A 109.3 . . ?
O3 C11 H11B 109.3 . . ?
O3 C11 C12 111.6(3) . . ?
H11A C11 H11B 108.0 . . ?
C12 C11 H11A 109.3 . . ?
C12 C11 H11B 109.3 . . ?
C13 C12 C11 117.2(3) . . ?
C17 C12 C11 122.2(3) . . ?
C17 C12 C13 120.5(3) . . ?
C12 C13 C9 118.0(3) . . ?
C12 C13 C14 119.4(3) . . ?
C14 C13 C9 122.6(3) . . ?
C13 C14 H14 119.9 . . ?
C15 C14 C13 120.3(3) . . ?
C15 C14 H14 119.9 . . ?
C14 C15 H15 120.0 . . ?
C16 C15 C14 120.0(3) . . ?
C16 C15 H15 120.0 . . ?
C15 C16 H16 120.0 . . ?
C15 C16 C17 120.0(3) . . ?
C17 C16 H16 120.0 . . ?
C12 C17 C16 119.8(3) . . ?
C12 C17 H17 120.1 . . ?
C16 C17 H17 120.1 . . ?
C27 O6 C28 119.6(2) . . ?
C19 C18 H18 120.9 . . ?
C19 C18 C23 118.2(3) . . ?
C23 C18 H18 120.9 . . ?
C18 C19 H19 119.8 . . ?
C18 C19 C20 120.4(3) . . ?
C20 C19 H19 119.8 . . ?
C19 C20 H20 119.5 . . ?
C21 C20 C19 120.9(3) . . ?
C21 C20 H20 119.5 . . ?
C20 C21 H21 120.7 . . ?
C20 C21 C22 118.7(3) . . ?
C22 C21 H21 120.7 . . ?
C21 C22 C23 119.9(3) . . ?
C21 C22 C26 128.1(2) . . ?
C23 C22 C26 112.1(3) . . ?
C18 C23 C24 128.0(3) . . ?
C22 C23 C18 121.9(3) . . ?
C22 C23 C24 110.1(3) . . ?
O4 C24 C23 126.9(3) . . ?
O4 C24 C25 124.8(3) . . ?
C23 C24 C25 108.3(2) . . ?
C24 C25 H25A 110.6 . . ?
C24 C25 H25B 110.6 . . ?
C24 C25 C26 105.8(3) . . ?
H25A C25 H25B 108.7 . . ?
C26 C25 H25A 110.6 . . ?
C26 C25 H25B 110.6 . . ?
C22 C26 C25 103.8(2) . . ?
C22 C26 C27 109.4(3) . . ?
C22 C26 C30 114.7(2) . . ?
C27 C26 C25 108.3(2) . . ?
C30 C26 C25 112.1(3) . . ?
C30 C26 C27 108.3(2) . . ?
O5 C27 O6 119.2(3) . . ?
O5 C27 C26 124.1(3) . . ?
O6 C27 C26 116.6(3) . . ?
O6 C28 H28A 109.4 . . ?
O6 C28 H28B 109.4 . . ?
O6 C28 C29 111.3(3) . . ?
H28A C28 H28B 108.0 . . ?
C29 C28 H28A 109.4 . . ?
C29 C28 H28B 109.4 . . ?
C30 C29 C28 117.4(3) . . ?
C34 C29 C28 122.5(4) . . ?
C34 C29 C30 120.1(4) . . ?
C29 C30 C26 116.1(3) . . ?
C31 C30 C26 124.1(3) . . ?
C31 C30 C29 119.8(3) . . ?
C30 C31 H31 120.0 . . ?
C30 C31 C32 120.1(4) . . ?
C32 C31 H31 120.0 . . ?
C31 C32 H32 120.0 . . ?
C33 C32 C31 120.0(4) . . ?
C33 C32 H32 120.0 . . ?
C32 C33 H33 120.0 . . ?
C34 C33 C32 120.0(4) . . ?
C34 C33 H33 120.0 . . ?
C29 C34 H34 120.0 . . ?
C33 C34 C29 119.9(4) . . ?
C33 C34 H34 120.0 . . ?

loop_
_geom_bond_atom_site_label_1
_geom_bond_atom_site_label_2
_geom_bond_distance
_geom_bond_site_symmetry_2
_geom_bond_publ_flag
O1 C7 1.212(4) . ?
O2 C10 1.206(4) . ?
O3 C10 1.338(4) . ?
O3 C11 1.457(4) . ?
C1 H1 0.9500 . ?
C1 C2 1.380(5) . ?
C1 C6 1.391(5) . ?
C2 H2 0.9500 . ?
C2 C3 1.409(5) . ?
C3 H3 0.9500 . ?
C3 C4 1.392(5) . ?
C4 H4 0.9500 . ?
C4 C5 1.387(5) . ?
C5 C6 1.390(4) . ?
C5 C9 1.526(4) . ?
C6 C7 1.475(5) . ?
C7 C8 1.525(5) . ?
C8 H8A 0.9900 . ?
C8 H8B 0.9900 . ?
C8 C9 1.578(4) . ?
C9 C10 1.544(4) . ?
C9 C13 1.528(4) . ?
C11 H11A 0.9900 . ?
C11 H11B 0.9900 . ?
C11 C12 1.507(5) . ?
C12 C13 1.391(4) . ?
C12 C17 1.389(5) . ?
C13 C14 1.395(4) . ?
C14 H14 0.9500 . ?
C14 C15 1.395(5) . ?
C15 H15 0.9500 . ?
C15 C16 1.384(5) . ?
C16 H16 0.9500 . ?
C16 C17 1.397(5) . ?
C17 H17 0.9500 . ?
O4 C24 1.226(4) . ?
O5 C27 1.201(4) . ?
O6 C27 1.345(4) . ?
O6 C28 1.453(5) . ?
C18 H18 0.9500 . ?
C18 C19 1.376(5) . ?
C18 C23 1.401(5) . ?
C19 H19 0.9500 . ?
C19 C20 1.419(5) . ?
C20 H20 0.9500 . ?
C20 C21 1.391(5) . ?
C21 H21 0.9500 . ?
C21 C22 1.394(4) . ?
C22 C23 1.395(4) . ?
C22 C26 1.519(4) . ?
C23 C24 1.468(5) . ?
C24 C25 1.526(4) . ?
C25 H25A 0.9900 . ?
C25 H25B 0.9900 . ?
C25 C26 1.570(4) . ?
C26 C27 1.545(4) . ?
C26 C30 1.528(4) . ?
C28 H28A 0.9900 . ?
C28 H28B 0.9900 . ?
C28 C29 1.501(5) . ?
C29 C30 1.397(5) . ?
C29 C34 1.390(5) . ?
C30 C31 1.387(5) . ?
C31 H31 0.9500 . ?
C31 C32 1.393(5) . ?
C32 H32 0.9500 . ?
C32 C33 1.390(7) . ?
C33 H33 0.9500 . ?
C33 C34 1.389(7) . ?
C34 H34 0.9500 . ?
